data_7154456
loop_
_publ_author_name
'Essa, Ali H.'
'Lerrick, Reinner I.'
'\,Cift\,ci, E\,ce'
'Harrington, Ross W.'
'Waddell, Paul G.'
'Clegg, William'
'Hall, Michael J.'

_publ_section_title
;
 Grignard-mediated reduction of 2,2,2-trichloro-1-arylethanones.
;
_journal_issue 20
_journal_name_full 'Organic &amp; biomolecular chemistry'
_journal_page_first 5793
_journal_page_last 5803
_journal_paper_doi 10.1039/c5ob00541h
_journal_volume 13
_journal_year 2015
_chemical_formula_moiety 'C16 H12 Cl N O4'
_chemical_formula_sum 'C16 H12 Cl N O4'
_chemical_formula_weight 317.72
_chemical_name_systematic '((2R*,3R*)-2-chloro-3-(4-nitrophenyl)oxiran-2-yl)(p-tolyl)methanone '
_space_group_crystal_system monoclinic
_space_group_IT_number 9
_space_group_name_Hall 'C -2yc'
_space_group_name_H-M_alt 'C 1 c 1'
_symmetry_space_group_name_Hall 'C -2yc'
_symmetry_space_group_name_H-M 'C 1 c 1'
_atom_sites_solution_hydrogens geom
_atom_sites_solution_primary direct
_audit_creation_date 2013-08-06
_audit_creation_method
;
Olex2 1.2-alpha
(compiled 2013.07.19 svn.r2750, GUI svn.r4539)
;
_audit_update_record
;
2014-08-20 deposited with the CCDC.
2015-04-16 downloaded from the CCDC.
;
_cell_angle_alpha 90
_cell_angle_beta 113.366(4)
_cell_angle_gamma 90
_cell_formula_units_Z 4
_cell_length_a 15.660(2)
_cell_length_b 7.1579(10)
_cell_length_c 14.548(2)
_cell_measurement_reflns_used 8225
_cell_measurement_temperature 120.0
_cell_measurement_theta_max 27.59
_cell_measurement_theta_min 2.83
_cell_volume 1497.0(4)
_computing_cell_refinement 'Apex2 - SAINT (Bruker 2013)'
_computing_data_collection 'Apex2 (Bruker 2013)'
_computing_data_reduction 'Apex2 - SAINT (Bruker 2013)'
_computing_molecular_graphics
;
O. V. Dolomanov, L. J. Bourhis, R. J. Gildea, J. A. K. Howard and H. Puschmann,
OLEX2: a complete structure solution, refinement and analysis program.
J. Appl. Cryst. (2009). 42, 339-341.
;
_computing_publication_material
;
O. V. Dolomanov, L. J. Bourhis, R. J. Gildea, J. A. K. Howard and H. Puschmann,
OLEX2: a complete structure solution, refinement and analysis program.
J. Appl. Cryst. (2009). 42, 339-341.
;
_computing_structure_refinement
;
SHELX, G.M. Sheldrick, Acta Cryst.
(2008). A64, 112-122
;
_computing_structure_solution
;
SHELX, G.M. Sheldrick, Acta Cryst.
(2008). A64, 112-122
;
_diffrn_ambient_temperature 120.0
_diffrn_detector 'Bruker Photon 100 Area Detector'
_diffrn_detector_area_resol_mean 10.24
_diffrn_detector_type 'CMOS area detector'
_diffrn_measured_fraction_theta_full 0.999
_diffrn_measured_fraction_theta_max 0.995
_diffrn_measurement_device 'three-circle diffractometer'
_diffrn_measurement_device_type 'Bruker D8 Venture'
_diffrn_measurement_method \w
_diffrn_radiation_monochromator 'multilayer optics'
_diffrn_radiation_probe x-ray
_diffrn_radiation_type 'Mo K\a'
_diffrn_radiation_wavelength 0.71073
_diffrn_radiation_xray_symbol K-L~3~
_diffrn_reflns_av_R_equivalents 0.0244
_diffrn_reflns_av_unetI/netI 0.0262
_diffrn_reflns_laue_measured_fraction_full 0.999
_diffrn_reflns_laue_measured_fraction_max 0.995
_diffrn_reflns_limit_h_max 20
_diffrn_reflns_limit_h_min -20
_diffrn_reflns_limit_k_max 9
_diffrn_reflns_limit_k_min -9
_diffrn_reflns_limit_l_max 18
_diffrn_reflns_limit_l_min -18
_diffrn_reflns_number 9693
_diffrn_reflns_point_group_measured_fraction_full 0.993
_diffrn_reflns_point_group_measured_fraction_max 0.982
_diffrn_reflns_theta_full 25.242
_diffrn_reflns_theta_max 27.587
_diffrn_reflns_theta_min 2.834
_diffrn_source 'microfocus sealed X-ray tube'
_diffrn_source_type 'Incoatec I\ms'
_diffrn_standards_number 0
_exptl_absorpt_coefficient_mu 0.272
_exptl_absorpt_correction_T_max 0.7456
_exptl_absorpt_correction_T_min 0.6594
_exptl_absorpt_correction_type none
_exptl_absorpt_process_details
;
SADABS-2012/1 (Bruker,2012) was used for absorption correction.
wR2(int) was 0.1048 before and 0.0487 after correction.
The Ratio of minimum to maximum transmission is 0.8844.
The \l/2 correction factor is 0.0015.
;
_exptl_crystal_colour colourless
_exptl_crystal_colour_lustre clear
_exptl_crystal_colour_modifier light
_exptl_crystal_colour_primary colourless
_exptl_crystal_density_diffrn 1.410
_exptl_crystal_density_method 'not measured'
_exptl_crystal_description chunk
_exptl_crystal_F_000 656
_exptl_crystal_size_max 0.49
_exptl_crystal_size_mid 0.44
_exptl_crystal_size_min 0.41
_refine_diff_density_max 0.234
_refine_diff_density_min -0.200
_refine_diff_density_rms 0.039
_refine_ls_abs_structure_details
;
 Classical Flack method preferred over Parsons because s.u. lower.
;
_refine_ls_abs_structure_Flack 0.00(6)
_refine_ls_extinction_method none
_refine_ls_goodness_of_fit_ref 1.074
_refine_ls_hydrogen_treatment constr
_refine_ls_matrix_type full
_refine_ls_number_parameters 200
_refine_ls_number_reflns 3415
_refine_ls_number_restraints 2
_refine_ls_restrained_S_all 1.074
_refine_ls_R_factor_all 0.0321
_refine_ls_R_factor_gt 0.0302
_refine_ls_shift/su_max 0.000
_refine_ls_shift/su_mean 0.000
_refine_ls_structure_factor_coef Fsqd
_refine_ls_weighting_details 'w=1/[\s^2^(Fo^2^)+(0.0377P)^2^+0.6003P] where P=(Fo^2^+2Fc^2^)/3'
_refine_ls_weighting_scheme calc
_refine_ls_wR_factor_gt 0.0752
_refine_ls_wR_factor_ref 0.0770
_reflns_Friedel_coverage 0.971
_reflns_friedel_fraction_full 0.986
_reflns_friedel_fraction_max 0.968
_reflns_number_gt 3274
_reflns_number_total 3415
_reflns_threshold_expression 'I > 2\s(I)'
_cod_data_source_file c5ob00541h2.cif
_cod_data_source_block mjh130018
_cod_depositor_comments 'Adding full bibliography for 7154444--7154457.cif.'
_cod_database_code 7154456
_olex2_refinement_description
;
1. Fixed Uiso
 At 1.2 times of:
  All C(H) groups
 At 1.5 times of:
  All C(H,H,H) groups
2.a Ternary CH refined with riding coordinates:
 C10(H10)
2.b Aromatic/amide H refined with riding coordinates:
 C3(H3), C4(H4), C6(H6), C7(H7), C12(H12), C13(H13), C15(H15), C16(H16)
2.c Idealised Me refined as rotating group:
 C1(H1A,H1B,H1C)
;
_shelx_space_group_comment
;
The symmetry employed for this shelxl refinement is uniquely defined
by the following loop, which should always be used as a source of
symmetry information in preference to the above space-group names.
They are only intended as comments.
;
_shelxl_version_number 2013-3

loop_
_space_group_symop_operation_xyz
'x, y, z'
'x, -y, z+1/2'
'x+1/2, y+1/2, z'
'x+1/2, -y+1/2, z+1/2'

loop_
_atom_site_label
_atom_site_type_symbol
_atom_site_fract_x
_atom_site_fract_y
_atom_site_fract_z
_atom_site_U_iso_or_equiv
_atom_site_adp_type
_atom_site_occupancy
_atom_site_site_symmetry_order
_atom_site_calc_flag
_atom_site_refinement_flags_posn
_atom_site_refinement_flags_adp
Cl1 Cl 0.81327(4) 0.30962(9) 0.72199(4) 0.03802(17) Uani 1 1 d . .
O1 O 0.59383(16) 0.1103(3) 0.60071(16) 0.0471(5) Uani 1 1 d . .
O2 O 0.68917(13) 0.2219(2) 0.79935(13) 0.0335(4) Uani 1 1 d . .
O3 O 0.98825(14) 0.8195(3) 1.16382(15) 0.0454(5) Uani 1 1 d . .
O4 O 0.90935(17) 1.0610(3) 1.08888(16) 0.0513(5) Uani 1 1 d . .
N1 N 0.92460(16) 0.8928(3) 1.09433(16) 0.0358(5) Uani 1 1 d . .
C1 C 0.4947(2) 0.8529(5) 0.3214(3) 0.0546(8) Uani 1 1 d . .
H1A H 0.4789 0.8031 0.2539 0.082 Uiso 1 1 calc R U
H1B H 0.5413 0.9520 0.3347 0.082 Uiso 1 1 calc R U
H1C H 0.4387 0.9039 0.3265 0.082 Uiso 1 1 calc R U
C2 C 0.53350(19) 0.6990(4) 0.3967(2) 0.0393(6) Uani 1 1 d . .
C3 C 0.49401(19) 0.5217(4) 0.3782(2) 0.0415(6) Uani 1 1 d . .
H3 H 0.4434 0.4977 0.3164 0.050 Uiso 1 1 calc R U
C4 C 0.52653(18) 0.3810(4) 0.4473(2) 0.0386(6) Uani 1 1 d . .
H4 H 0.4988 0.2606 0.4326 0.046 Uiso 1 1 calc R U
C5 C 0.60067(16) 0.4141(4) 0.53952(18) 0.0310(5) Uani 1 1 d . .
C6 C 0.64101(17) 0.5908(4) 0.55868(19) 0.0332(5) Uani 1 1 d . .
H6 H 0.6912 0.6155 0.6208 0.040 Uiso 1 1 calc R U
C7 C 0.6083(2) 0.7303(4) 0.4877(2) 0.0381(6) Uani 1 1 d . .
H7 H 0.6373 0.8496 0.5010 0.046 Uiso 1 1 calc R U
C8 C 0.62777(17) 0.2637(4) 0.61553(19) 0.0323(5) Uani 1 1 d . .
C9 C 0.69981(16) 0.3097(3) 0.71935(18) 0.0275(5) Uani 1 1 d . .
C10 C 0.67651(15) 0.4236(3) 0.79016(17) 0.0256(4) Uani 1 1 d . .
H10 H 0.6104 0.4666 0.7649 0.031 Uiso 1 1 calc R U
C11 C 0.74392(15) 0.5430(3) 0.86878(16) 0.0244(4) Uani 1 1 d . .
C12 C 0.82205(16) 0.4688(3) 0.94481(17) 0.0278(5) Uani 1 1 d . .
H12 H 0.8341 0.3385 0.9462 0.033 Uiso 1 1 calc R U
C13 C 0.88240(16) 0.5832(4) 1.01838(16) 0.0290(5) Uani 1 1 d . .
H13 H 0.9359 0.5334 1.0706 0.035 Uiso 1 1 calc R U
C14 C 0.86292(17) 0.7716(4) 1.01398(17) 0.0274(5) Uani 1 1 d . .
C15 C 0.78660(18) 0.8501(3) 0.93898(18) 0.0314(5) Uani 1 1 d . .
H15 H 0.7755 0.9808 0.9375 0.038 Uiso 1 1 calc R U
C16 C 0.72657(17) 0.7335(3) 0.86590(18) 0.0297(5) Uani 1 1 d . .
H16 H 0.6733 0.7842 0.8136 0.036 Uiso 1 1 calc R U

loop_
_atom_site_aniso_label
_atom_site_aniso_U_11
_atom_site_aniso_U_22
_atom_site_aniso_U_33
_atom_site_aniso_U_23
_atom_site_aniso_U_13
_atom_site_aniso_U_12
Cl1 0.0282(3) 0.0482(4) 0.0421(3) -0.0125(3) 0.0186(2) 0.0001(3)
O1 0.0536(12) 0.0351(10) 0.0530(12) -0.0151(9) 0.0217(10) -0.0163(9)
O2 0.0399(10) 0.0250(8) 0.0391(10) -0.0002(7) 0.0193(8) -0.0023(7)
O3 0.0327(10) 0.0672(15) 0.0336(10) -0.0096(9) 0.0102(8) -0.0114(9)
O4 0.0714(15) 0.0403(11) 0.0437(11) -0.0139(9) 0.0244(11) -0.0205(10)
N1 0.0369(12) 0.0461(13) 0.0288(10) -0.0063(9) 0.0179(9) -0.0146(10)
C1 0.0531(18) 0.065(2) 0.0478(17) 0.0041(15) 0.0219(15) 0.0274(16)
C2 0.0345(13) 0.0556(17) 0.0342(13) -0.0041(12) 0.0203(11) 0.0123(12)
C3 0.0289(12) 0.0633(18) 0.0323(13) -0.0120(12) 0.0121(10) 0.0000(12)
C4 0.0322(13) 0.0499(16) 0.0363(13) -0.0163(11) 0.0164(11) -0.0101(11)
C5 0.0270(11) 0.0391(13) 0.0315(12) -0.0121(10) 0.0165(10) -0.0041(10)
C6 0.0321(12) 0.0391(13) 0.0298(11) -0.0110(10) 0.0139(10) -0.0049(10)
C7 0.0420(15) 0.0384(14) 0.0389(14) -0.0081(11) 0.0215(12) 0.0008(11)
C8 0.0314(12) 0.0340(12) 0.0362(13) -0.0135(10) 0.0182(10) -0.0062(10)
C9 0.0262(11) 0.0251(11) 0.0340(12) -0.0043(9) 0.0150(9) -0.0024(9)
C10 0.0247(10) 0.0253(10) 0.0293(11) 0.0007(8) 0.0132(9) 0.0005(9)
C11 0.0245(10) 0.0290(10) 0.0232(10) -0.0002(8) 0.0132(9) -0.0006(8)
C12 0.0308(12) 0.0257(10) 0.0298(11) 0.0035(9) 0.0151(9) 0.0048(9)
C13 0.0255(11) 0.0380(13) 0.0242(11) 0.0043(9) 0.0107(9) 0.0041(9)
C14 0.0299(11) 0.0344(12) 0.0229(10) -0.0035(9) 0.0157(9) -0.0071(9)
C15 0.0400(13) 0.0258(10) 0.0298(12) 0.0013(9) 0.0152(10) 0.0011(10)
C16 0.0305(12) 0.0293(11) 0.0276(11) 0.0028(9) 0.0097(9) 0.0050(9)

loop_
_atom_type_symbol
_atom_type_description
_atom_type_scat_dispersion_real
_atom_type_scat_dispersion_imag
_atom_type_scat_source
C C 0.0033 0.0016 'International Tables Vol C Tables 4.2.6.8 and 6.1.1.4'
H H 0.0000 0.0000 'International Tables Vol C Tables 4.2.6.8 and 6.1.1.4'
N N 0.0061 0.0033 'International Tables Vol C Tables 4.2.6.8 and 6.1.1.4'
O O 0.0106 0.0060 'International Tables Vol C Tables 4.2.6.8 and 6.1.1.4'
Cl Cl 0.1484 0.1585 'International Tables Vol C Tables 4.2.6.8 and 6.1.1.4'

loop_
_geom_angle_atom_site_label_1
_geom_angle_atom_site_label_2
_geom_angle_atom_site_label_3
_geom_angle
C9 O2 C10 62.07(14)
O3 N1 O4 123.4(2)
O3 N1 C14 118.0(2)
O4 N1 C14 118.7(2)
C3 C2 C1 120.5(3)
C3 C2 C7 118.2(3)
C7 C2 C1 121.2(3)
C4 C3 C2 121.5(3)
C3 C4 C5 120.2(3)
C4 C5 C8 118.3(2)
C6 C5 C4 118.9(3)
C6 C5 C8 122.6(2)
C7 C6 C5 120.2(2)
C6 C7 C2 121.1(3)
O1 C8 C5 123.7(2)
O1 C8 C9 118.5(2)
C5 C8 C9 117.7(2)
O2 C9 Cl1 115.87(17)
O2 C9 C8 116.5(2)
O2 C9 C10 61.18(15)
C8 C9 Cl1 111.47(16)
C10 C9 Cl1 120.93(17)
C10 C9 C8 121.6(2)
O2 C10 C9 56.75(14)
O2 C10 C11 118.15(18)
C9 C10 C11 124.23(19)
C12 C11 C10 121.8(2)
C16 C11 C10 118.2(2)
C16 C11 C12 120.0(2)
C13 C12 C11 120.4(2)
C14 C13 C12 118.2(2)
C13 C14 N1 118.5(2)
C15 C14 N1 118.7(2)
C15 C14 C13 122.8(2)
C14 C15 C16 118.3(2)
C15 C16 C11 120.2(2)

loop_
_geom_bond_atom_site_label_1
_geom_bond_atom_site_label_2
_geom_bond_distance
Cl1 C9 1.762(2)
O1 C8 1.201(3)
O2 C9 1.390(3)
O2 C10 1.456(3)
O3 N1 1.221(3)
O4 N1 1.224(3)
N1 C14 1.468(3)
C1 C2 1.502(4)
C2 C3 1.390(4)
C2 C7 1.394(4)
C3 C4 1.370(4)
C4 C5 1.403(4)
C5 C6 1.391(3)
C5 C8 1.480(4)
C6 C7 1.381(4)
C8 C9 1.520(3)
C9 C10 1.468(3)
C10 C11 1.482(3)
C11 C12 1.389(3)
C11 C16 1.388(3)
C12 C13 1.381(3)
C13 C14 1.379(4)
C14 C15 1.378(4)
C15 C16 1.385(3)
